data_7214659
loop_
_publ_author_name
'Earl, Lyndsey D.'
'Patrick, Brian O.'
'Wolf, Michael O.'

_publ_section_title
;
 Synthesis, structure, and luminescent properties of
 oligothiophene-containing metal--organic frameworks
;
_journal_issue 18
_journal_name_full CrystEngComm
_journal_page_first 5801
_journal_paper_doi 10.1039/c2ce25529d
_journal_volume 14
_journal_year 2012
_chemical_formula_sum 'C57 H59 N5 O11 S4 Zn2'
_chemical_formula_weight 1249.07
_chemical_name_systematic
;
?
;
_space_group_IT_number 14
_symmetry_cell_setting monoclinic
_symmetry_space_group_name_Hall '-P 2yn'
_symmetry_space_group_name_H-M 'P 1 21/n 1'
_atom_sites_solution_hydrogens geom
_atom_sites_solution_primary direct
_atom_sites_solution_secondary difmap
_audit_creation_method SHELXL-97
_cell_angle_alpha 90.00
_cell_angle_beta 90.226(2)
_cell_angle_gamma 90.00
_cell_formula_units_Z 4
_cell_length_a 16.3642(6)
_cell_length_b 17.0748(6)
_cell_length_c 20.6230(7)
_cell_measurement_reflns_used 35342
_cell_measurement_temperature 100(2)
_cell_measurement_theta_max 30.09
_cell_measurement_theta_min 2.58
_cell_volume 5762.3(4)
_computing_structure_refinement 'SHELXL-97 (Sheldrick, 2008)'
_diffrn_ambient_temperature 100(2)
_diffrn_measured_fraction_theta_full 0.994
_diffrn_measured_fraction_theta_max 0.994
_diffrn_measurement_device_type 'Bruker X8 APEX II'
_diffrn_measurement_method 'area detector'
_diffrn_radiation_monochromator graphite
_diffrn_radiation_source 'fine-focus sealed tube'
_diffrn_radiation_type MoK\a
_diffrn_radiation_wavelength 0.71069
_diffrn_reflns_av_R_equivalents 0.0538
_diffrn_reflns_av_sigmaI/netI 0.0406
_diffrn_reflns_limit_h_max 23
_diffrn_reflns_limit_h_min -23
_diffrn_reflns_limit_k_max 24
_diffrn_reflns_limit_k_min -24
_diffrn_reflns_limit_l_max 29
_diffrn_reflns_limit_l_min -29
_diffrn_reflns_number 99492
_diffrn_reflns_theta_full 30.13
_diffrn_reflns_theta_max 30.13
_diffrn_reflns_theta_min 1.59
_exptl_absorpt_coefficient_mu 1.041
_exptl_absorpt_correction_T_max 0.9011
_exptl_absorpt_correction_T_min 0.7855
_exptl_absorpt_correction_type multi-scan
_exptl_crystal_colour colorless
_exptl_crystal_density_diffrn 1.440
_exptl_crystal_density_method 'not measured'
_exptl_crystal_description rod
_exptl_crystal_F_000 2592
_exptl_crystal_size_max 0.35
_exptl_crystal_size_mid 0.20
_exptl_crystal_size_min 0.10
_refine_diff_density_max 1.229
_refine_diff_density_min -0.707
_refine_diff_density_rms 0.100
_refine_ls_extinction_method none
_refine_ls_goodness_of_fit_ref 1.101
_refine_ls_hydrogen_treatment mixed
_refine_ls_matrix_type full
_refine_ls_number_parameters 770
_refine_ls_number_reflns 16899
_refine_ls_number_restraints 1050
_refine_ls_restrained_S_all 1.070
_refine_ls_R_factor_all 0.0733
_refine_ls_R_factor_gt 0.0525
_refine_ls_shift/su_max 0.029
_refine_ls_shift/su_mean 0.001
_refine_ls_structure_factor_coef Fsqd
_refine_ls_weighting_details 'calc w=1/[\s^2^(Fo^2^)+(0.0430P)^2^+16.0711P] where P=(Fo^2^+2Fc^2^)/3'
_refine_ls_weighting_scheme calc
_refine_ls_wR_factor_gt 0.1326
_refine_ls_wR_factor_ref 0.1425
_reflns_number_gt 12937
_reflns_number_total 16899
_reflns_threshold_expression >2\s(I)
_cod_data_source_file c2ce25529d.txt
_cod_data_source_block 1
_cod_original_sg_symbol_H-M 'P 21/n'
_cod_database_code 7214659

loop_
_symmetry_equiv_pos_as_xyz
'x, y, z'
'-x+1/2, y+1/2, -z+1/2'
'-x, -y, -z'
'x-1/2, -y-1/2, z-1/2'

loop_
_atom_site_label
_atom_site_type_symbol
_atom_site_fract_x
_atom_site_fract_y
_atom_site_fract_z
_atom_site_U_iso_or_equiv
_atom_site_adp_type
_atom_site_occupancy
_atom_site_symmetry_multiplicity
_atom_site_calc_flag
_atom_site_refinement_flags
_atom_site_disorder_assembly
_atom_site_disorder_group
C1 C 0.67614(16) 0.07425(16) 0.58698(13) 0.0154(5) Uani 1 1 d U . .
C2 C 0.64726(16) 0.11542(15) 0.64618(13) 0.0156(5) Uani 1 1 d U . .
C3 C 0.60309(17) 0.08603(17) 0.69645(14) 0.0188(5) Uani 1 1 d U . .
H3 H 0.5850 0.0344 0.6982 0.023 Uiso 1 1 calc R . .
C4 C 0.58722(17) 0.14199(17) 0.74623(14) 0.0194(5) Uani 1 1 d U . .
C5 C 0.62089(17) 0.21417(17) 0.73148(14) 0.0181(5) Uani 1 1 d U . .
C6 C 0.62085(17) 0.28647(17) 0.77020(14) 0.0187(5) Uani 1 1 d U . .
C7 C 0.58583(18) 0.35818(17) 0.75613(14) 0.0196(5) Uani 1 1 d U . .
C8 C 0.60259(17) 0.41419(16) 0.80531(14) 0.0185(5) Uani 1 1 d U . .
H8 H 0.5837 0.4655 0.8038 0.022 Uiso 1 1 calc R . .
C9 C 0.64909(17) 0.38549(16) 0.85492(13) 0.0161(5) Uani 1 1 d U . .
C10 C 0.68134(17) 0.42743(16) 0.91272(13) 0.0157(5) Uani 1 1 d U . .
C11 C 0.53877(19) 0.12355(19) 0.80453(15) 0.0245(6) Uani 1 1 d U . .
C12 C 0.5490(3) 0.0528(2) 0.83652(18) 0.0367(9) Uani 1 1 d U . .
H12 H 0.5881 0.0174 0.8223 0.044 Uiso 1 1 calc R . .
C13 C 0.5005(3) 0.0346(3) 0.8902(2) 0.0490(11) Uani 1 1 d U . .
H13 H 0.5073 -0.0129 0.9116 0.059 Uiso 1 1 calc R . .
C14 C 0.4424(3) 0.0876(3) 0.9113(2) 0.0513(12) Uani 1 1 d U . .
H14 H 0.4100 0.0754 0.9469 0.062 Uiso 1 1 calc R . .
C15 C 0.4320(2) 0.1579(3) 0.8801(2) 0.0439(10) Uani 1 1 d U . .
H15 H 0.3929 0.1932 0.8946 0.053 Uiso 1 1 calc R . .
C16 C 0.4798(2) 0.1765(2) 0.82714(18) 0.0344(8) Uani 1 1 d U . .
H16 H 0.4727 0.2243 0.8063 0.041 Uiso 1 1 calc R . .
C17 C 0.5354(2) 0.37648(19) 0.69848(16) 0.0258(6) Uani 1 1 d U . .
C18 C 0.5412(2) 0.4493(2) 0.66900(17) 0.0340(8) Uani 1 1 d U . .
H18 H 0.5785 0.4858 0.6847 0.041 Uiso 1 1 calc R . .
C19 C 0.4923(3) 0.4682(2) 0.6166(2) 0.0434(10) Uani 1 1 d U . .
H19 H 0.4968 0.5174 0.5975 0.052 Uiso 1 1 calc R . .
C20 C 0.4369(3) 0.4147(3) 0.5924(2) 0.0443(10) Uani 1 1 d U . .
H20 H 0.4043 0.4275 0.5569 0.053 Uiso 1 1 calc R . .
C21 C 0.4302(3) 0.3424(2) 0.62098(19) 0.0406(9) Uani 1 1 d U . .
H21 H 0.3928 0.3062 0.6049 0.049 Uiso 1 1 calc R . .
C22 C 0.4785(2) 0.3233(2) 0.67333(18) 0.0317(7) Uani 1 1 d U . .
H22 H 0.4733 0.2742 0.6923 0.038 Uiso 1 1 calc R . .
C29 C 0.82310(18) -0.07885(16) 0.40960(13) 0.0175(5) Uani 1 1 d U . .
C30 C 0.86762(18) -0.12364(16) 0.35917(14) 0.0185(5) Uani 1 1 d U . .
C31 C 0.94086(17) -0.10683(17) 0.33155(14) 0.0186(5) Uani 1 1 d U . .
H31 H 0.9726 -0.0640 0.3436 0.022 Uiso 1 1 calc R . .
C32 C 0.96430(17) -0.16079(17) 0.28259(14) 0.0186(5) Uani 1 1 d U . .
C33 C 0.90703(18) -0.21957(17) 0.27557(14) 0.0197(5) Uani 1 1 d U . .
C34 C 1.04059(19) -0.15242(17) 0.24416(14) 0.0205(6) Uani 1 1 d U . .
C35 C 1.11157(19) -0.12478(19) 0.27346(16) 0.0250(6) Uani 1 1 d U . .
H35 H 1.1120 -0.1139 0.3176 0.030 Uiso 1 1 calc R . .
C36 C 1.1819(2) -0.1133(2) 0.23731(18) 0.0316(7) Uani 1 1 d U . .
H36 H 1.2289 -0.0939 0.2571 0.038 Uiso 1 1 calc R . .
C37 C 1.1819(2) -0.1308(2) 0.17201(19) 0.0357(8) Uani 1 1 d U . .
H37 H 1.2291 -0.1236 0.1478 0.043 Uiso 1 1 calc R . .
C38 C 1.1119(2) -0.1589(2) 0.14239(17) 0.0324(7) Uani 1 1 d U . .
H38 H 1.1123 -0.1708 0.0984 0.039 Uiso 1 1 calc R . .
C39 C 1.0413(2) -0.16935(19) 0.17799(16) 0.0266(6) Uani 1 1 d U . .
H39 H 0.9941 -0.1877 0.1578 0.032 Uiso 1 1 calc R . .
C40 C 0.67133(17) 0.07482(16) 0.40623(13) 0.0164(5) Uani 1 1 d U . .
C41 C 0.62899(17) 0.11824(16) 0.35398(13) 0.0171(5) Uani 1 1 d U . .
C42 C 0.55564(18) 0.10200(17) 0.32527(14) 0.0190(5) Uani 1 1 d U . .
H42 H 0.5231 0.0599 0.3374 0.023 Uiso 1 1 calc R . .
C43 C 0.53335(18) 0.15535(17) 0.27503(14) 0.0201(6) Uani 1 1 d U . .
C44 C 0.59243(17) 0.21267(17) 0.26759(14) 0.0187(5) Uani 1 1 d U . .
C45 C 0.45795(18) 0.14797(17) 0.23611(15) 0.0210(6) Uani 1 1 d U . .
C46 C 0.38459(19) 0.12528(19) 0.26491(17) 0.0255(6) Uani 1 1 d U . .
H46 H 0.3827 0.1169 0.3094 0.031 Uiso 1 1 calc R . .
C47 C 0.3143(2) 0.1150(2) 0.22761(19) 0.0332(8) Uani 1 1 d U . .
H47 H 0.2659 0.0991 0.2472 0.040 Uiso 1 1 calc R . .
C48 C 0.3162(2) 0.1285(2) 0.1615(2) 0.0359(8) Uani 1 1 d U . .
H48 H 0.2692 0.1216 0.1367 0.043 Uiso 1 1 calc R . .
C49 C 0.3879(2) 0.1521(2) 0.13238(18) 0.0345(8) Uani 1 1 d U . .
H49 H 0.3891 0.1617 0.0880 0.041 Uiso 1 1 calc R . .
C50 C 0.4577(2) 0.1614(2) 0.16924(16) 0.0282(7) Uani 1 1 d U . .
H50 H 0.5058 0.1769 0.1491 0.034 Uiso 1 1 calc R . .
C52 C 0.5381(2) -0.1478(2) 0.5426(2) 0.0404(9) Uani 1 1 d U . .
H52A H 0.5698 -0.1522 0.5817 0.061 Uiso 1 1 calc R . .
H52B H 0.5031 -0.1926 0.5384 0.061 Uiso 1 1 calc R . .
H52C H 0.5055 -0.1011 0.5443 0.061 Uiso 1 1 calc R . .
C51 C 0.5468(2) -0.1372(2) 0.42606(19) 0.0354(8) Uani 1 1 d U . .
H51A H 0.5840 -0.1348 0.3902 0.053 Uiso 1 1 calc R . .
H51B H 0.5142 -0.0905 0.4270 0.053 Uiso 1 1 calc R . .
H51C H 0.5119 -0.1820 0.4213 0.053 Uiso 1 1 calc R . .
C53 C 0.9487(3) 0.1345(2) 0.4262(2) 0.0430(10) Uani 1 1 d U . .
H53A H 0.9138 0.1264 0.3892 0.065 Uiso 1 1 calc R . .
H53B H 0.9839 0.0900 0.4316 0.065 Uiso 1 1 calc R . .
H53C H 0.9811 0.1806 0.4196 0.065 Uiso 1 1 calc R . .
C54 C 0.9488(3) 0.1569(3) 0.5418(2) 0.0662(17) Uani 1 1 d U . .
H54A H 0.9139 0.1632 0.5787 0.099 Uiso 1 1 calc R . .
H54B H 0.9812 0.2033 0.5362 0.099 Uiso 1 1 calc R . .
H54C H 0.9840 0.1127 0.5484 0.099 Uiso 1 1 calc R . .
O1 O 0.74977(12) -0.09693(12) 0.41881(10) 0.0186(4) Uani 1 1 d U . .
O2 O 0.86358(12) -0.02670(12) 0.43855(10) 0.0194(4) Uani 1 1 d U . .
O3 O 0.64866(13) 0.00684(12) 0.57622(10) 0.0189(4) Uani 1 1 d U . .
O4 O 0.72760(13) 0.11093(12) 0.55278(10) 0.0189(4) Uani 1 1 d U . .
O5 O 0.63066(12) 0.02387(12) 0.43599(10) 0.0180(4) Uani 1 1 d U . .
O6 O 0.74504(12) 0.09298(12) 0.41657(10) 0.0199(4) Uani 1 1 d U . .
O7 O 0.65405(13) 0.49537(11) 0.92313(9) 0.0182(4) Uani 1 1 d U . .
O8 O 0.73357(13) 0.39132(12) 0.94603(10) 0.0185(4) Uani 1 1 d U . .
S1 S 0.67437(4) 0.28891(4) 0.84221(3) 0.01861(14) Uani 1 1 d U . .
S2 S 0.67196(5) 0.21202(4) 0.65869(3) 0.01914(14) Uani 1 1 d U . .
S3 S 0.67354(4) 0.19965(4) 0.32029(4) 0.02073(14) Uani 1 1 d U . .
S4 S 0.82510(4) -0.20685(4) 0.32696(4) 0.02134(15) Uani 1 1 d U . .
Zn1 Zn 0.678963(19) -0.058875(18) 0.495615(14) 0.01343(7) Uani 1 1 d U . .
Zn2 Zn 0.814390(19) 0.058729(18) 0.495281(14) 0.01369(7) Uani 1 1 d U . .
N1 N 0.59316(15) -0.14380(15) 0.48651(12) 0.0187(5) Uani 1 1 d U . .
N2 N 0.89890(16) 0.14418(15) 0.48393(13) 0.0198(5) Uani 1 1 d U . .
H2N H 0.878(2) 0.183(2) 0.4813(18) 0.021(10) Uiso 1 1 d . . .
H1N H 0.621(3) -0.188(3) 0.486(2) 0.042(12) Uiso 1 1 d . . .
C55 C 0.7281(3) 0.2903(2) 0.49108(19) 0.0389(9) Uani 1 1 d DU . .
H56 H 0.7085 0.2523 0.5193 0.047 Uiso 1 1 calc R . .
C56 C 0.5922(3) 0.3467(4) 0.4925(3) 0.0671(15) Uani 1 1 d DU . .
H56A H 0.5858 0.3107 0.5279 0.101 Uiso 1 1 calc R . .
H56B H 0.5549 0.3331 0.4583 0.101 Uiso 1 1 calc R . .
H56C H 0.5809 0.3989 0.5071 0.101 Uiso 1 1 calc R . .
C57 C 0.6942(3) 0.3937(3) 0.4117(3) 0.0650(15) Uani 1 1 d DU . .
H57A H 0.7482 0.3814 0.3968 0.098 Uiso 1 1 calc R . .
H57B H 0.6921 0.4478 0.4244 0.098 Uiso 1 1 calc R . .
H57C H 0.6555 0.3845 0.3775 0.098 Uiso 1 1 calc R . .
O9 O 0.8005(2) 0.28725(18) 0.47802(18) 0.0587(10) Uani 1 1 d DU . .
N3 N 0.6736(2) 0.3426(2) 0.4691(2) 0.0531(10) Uani 1 1 d DU . .
C58 C 0.7529(2) -0.2849(2) 0.49449(17) 0.0313(7) Uani 1 1 d DU . .
H58 H 0.7719 -0.2346 0.4862 0.038 Uiso 1 1 calc R . .
C60 C 0.8941(3) -0.3242(3) 0.4934(3) 0.0650(15) Uani 1 1 d DU . .
H60A H 0.9149 -0.3547 0.4580 0.098 Uiso 1 1 calc R . .
H60B H 0.9227 -0.3378 0.5325 0.098 Uiso 1 1 calc R . .
H60C H 0.9018 -0.2695 0.4844 0.098 Uiso 1 1 calc R . .
C59 C 0.7849(3) -0.4210(2) 0.5127(2) 0.0466(10) Uani 1 1 d DU . .
H59A H 0.7275 -0.4237 0.5218 0.070 Uiso 1 1 calc R . .
H59B H 0.8152 -0.4411 0.5490 0.070 Uiso 1 1 calc R . .
H59C H 0.7968 -0.4517 0.4749 0.070 Uiso 1 1 calc R . .
O18 O 0.67813(16) -0.29350(15) 0.49807(13) 0.0351(6) Uani 1 1 d DU . .
N4 N 0.80801(19) -0.3400(2) 0.50126(17) 0.0394(7) Uani 1 1 d DU . .
C61 C 0.7785(7) -0.4164(7) 0.3262(5) 0.053(3) Uani 0.476(14) 1 d PDU A 1
H61 H 0.7428 -0.3754 0.3348 0.064 Uiso 0.476(14) 1 calc PR A 1
C62 C 0.6823(11) -0.4582(11) 0.2449(9) 0.061(5) Uani 0.476(14) 1 d PDU A 1
H62A H 0.6763 -0.5009 0.2150 0.092 Uiso 0.476(14) 1 calc PR A 1
H62B H 0.6846 -0.4098 0.2214 0.092 Uiso 0.476(14) 1 calc PR A 1
H62C H 0.6365 -0.4574 0.2738 0.092 Uiso 0.476(14) 1 calc PR A 1
C63 C 0.8061(10) -0.5348(6) 0.2622(7) 0.066(4) Uani 0.476(14) 1 d PDU A 1
H63A H 0.7787 -0.5649 0.2293 0.099 Uiso 0.476(14) 1 calc PR A 1
H63B H 0.8158 -0.5673 0.2995 0.099 Uiso 0.476(14) 1 calc PR A 1
H63C H 0.8572 -0.5161 0.2458 0.099 Uiso 0.476(14) 1 calc PR A 1
O19 O 0.8431(6) -0.4178(9) 0.3580(7) 0.067(3) Uani 0.476(14) 1 d PDU A 1
N5 N 0.7547(9) -0.4680(8) 0.2808(7) 0.063(4) Uani 0.476(14) 1 d PDU A 1
C61B C 0.8290(8) -0.4522(6) 0.3181(4) 0.059(3) Uani 0.524(14) 1 d PDU A 2
H61B H 0.8836 -0.4663 0.3234 0.071 Uiso 0.524(14) 1 calc PR A 2
C62B C 0.8206(7) -0.5564(7) 0.2382(5) 0.051(3) Uani 0.524(14) 1 d PDU A 2
H62D H 0.7802 -0.5779 0.2094 0.077 Uiso 0.524(14) 1 calc PR A 2
H62E H 0.8390 -0.5962 0.2677 0.077 Uiso 0.524(14) 1 calc PR A 2
H62F H 0.8661 -0.5375 0.2135 0.077 Uiso 0.524(14) 1 calc PR A 2
C63B C 0.6988(9) -0.4775(15) 0.2630(10) 0.098(8) Uani 0.524(14) 1 d PDU A 2
H63D H 0.6778 -0.5127 0.2306 0.147 Uiso 0.524(14) 1 calc PR A 2
H63E H 0.6920 -0.4245 0.2485 0.147 Uiso 0.524(14) 1 calc PR A 2
H63F H 0.6695 -0.4850 0.3028 0.147 Uiso 0.524(14) 1 calc PR A 2
O19B O 0.8042(9) -0.3973(7) 0.3529(7) 0.086(4) Uani 0.524(14) 1 d PDU A 2
N5B N 0.7860(7) -0.4935(8) 0.2738(5) 0.057(4) Uani 0.524(14) 1 d PDU A 2

loop_
_atom_site_aniso_label
_atom_site_aniso_U_11
_atom_site_aniso_U_22
_atom_site_aniso_U_33
_atom_site_aniso_U_23
_atom_site_aniso_U_13
_atom_site_aniso_U_12
C1 0.0162(12) 0.0159(12) 0.0141(11) -0.0016(9) -0.0018(9) 0.0042(9)
C2 0.0158(12) 0.0121(12) 0.0188(12) -0.0046(9) -0.0014(10) 0.0006(9)
C3 0.0176(12) 0.0159(13) 0.0228(13) -0.0046(10) 0.0011(11) -0.0008(10)
C4 0.0177(12) 0.0200(13) 0.0205(13) -0.0057(11) 0.0050(10) -0.0002(10)
C5 0.0197(13) 0.0167(13) 0.0180(12) -0.0046(10) 0.0002(10) 0.0017(10)
C6 0.0194(13) 0.0151(12) 0.0217(13) -0.0055(10) 0.0011(11) 0.0003(10)
C7 0.0201(13) 0.0175(13) 0.0211(13) -0.0065(10) -0.0012(11) 0.0009(10)
C8 0.0195(13) 0.0134(12) 0.0225(13) -0.0048(10) -0.0016(11) 0.0010(10)
C9 0.0170(12) 0.0133(12) 0.0179(12) -0.0035(10) 0.0016(10) -0.0008(9)
C10 0.0173(12) 0.0152(12) 0.0145(11) -0.0020(9) 0.0011(10) -0.0026(9)
C11 0.0243(14) 0.0246(15) 0.0247(14) -0.0105(12) 0.0110(12) -0.0075(12)
C12 0.052(2) 0.0257(17) 0.0320(17) -0.0082(14) 0.0194(17) -0.0093(15)
C13 0.073(3) 0.032(2) 0.042(2) -0.0058(17) 0.029(2) -0.017(2)
C14 0.059(3) 0.053(3) 0.043(2) -0.023(2) 0.031(2) -0.028(2)
C15 0.0354(19) 0.047(2) 0.049(2) -0.0268(19) 0.0234(18) -0.0123(17)
C16 0.0309(17) 0.0342(19) 0.0382(19) -0.0172(15) 0.0136(15) -0.0055(14)
C17 0.0289(15) 0.0228(15) 0.0256(15) -0.0104(12) -0.0074(12) 0.0083(12)
C18 0.046(2) 0.0251(17) 0.0307(17) -0.0050(13) -0.0157(16) 0.0040(15)
C19 0.060(3) 0.0317(19) 0.038(2) -0.0023(16) -0.0184(19) 0.0107(18)
C20 0.049(2) 0.047(2) 0.038(2) -0.0136(17) -0.0223(18) 0.0215(19)
C21 0.042(2) 0.039(2) 0.040(2) -0.0187(17) -0.0193(17) 0.0088(17)
C22 0.0290(16) 0.0312(18) 0.0349(18) -0.0123(14) -0.0103(14) 0.0050(13)
C29 0.0242(13) 0.0147(12) 0.0136(11) -0.0017(9) -0.0010(10) 0.0042(10)
C30 0.0224(13) 0.0146(12) 0.0184(12) -0.0052(10) -0.0003(11) 0.0020(10)
C31 0.0202(13) 0.0159(13) 0.0197(13) -0.0040(10) 0.0004(11) 0.0008(10)
C32 0.0196(13) 0.0177(13) 0.0185(13) -0.0032(10) 0.0015(10) 0.0016(10)
C33 0.0201(13) 0.0185(13) 0.0204(13) -0.0071(10) 0.0030(11) 0.0022(10)
C34 0.0247(14) 0.0148(13) 0.0221(13) -0.0030(10) 0.0045(11) 0.0017(11)
C35 0.0233(14) 0.0239(15) 0.0279(15) 0.0036(12) 0.0023(12) 0.0037(12)
C36 0.0205(15) 0.0331(18) 0.0414(19) 0.0071(15) 0.0008(14) 0.0036(13)
C37 0.0293(17) 0.0333(19) 0.045(2) 0.0051(16) 0.0155(16) 0.0070(14)
C38 0.0380(19) 0.0312(18) 0.0282(16) -0.0029(13) 0.0147(14) 0.0046(14)
C39 0.0305(16) 0.0219(15) 0.0274(15) -0.0056(12) 0.0060(13) -0.0017(12)
C40 0.0201(12) 0.0140(12) 0.0152(12) 0.0001(9) 0.0022(10) 0.0044(10)
C41 0.0198(13) 0.0143(12) 0.0174(12) 0.0053(10) 0.0013(10) 0.0008(10)
C42 0.0221(13) 0.0153(12) 0.0196(13) 0.0050(10) 0.0034(11) 0.0002(10)
C43 0.0223(13) 0.0171(13) 0.0211(13) 0.0066(10) 0.0001(11) 0.0014(10)
C44 0.0185(12) 0.0194(13) 0.0184(12) 0.0072(10) 0.0025(10) 0.0017(10)
C45 0.0216(13) 0.0161(13) 0.0252(14) 0.0031(11) -0.0012(11) 0.0012(10)
C46 0.0244(15) 0.0223(15) 0.0297(16) -0.0011(12) 0.0011(12) 0.0019(12)
C47 0.0205(15) 0.0339(18) 0.045(2) -0.0046(16) 0.0010(14) 0.0036(13)
C48 0.0279(17) 0.0344(19) 0.045(2) -0.0040(16) -0.0150(16) 0.0064(14)
C49 0.041(2) 0.0342(19) 0.0277(17) 0.0064(14) -0.0124(15) 0.0033(15)
C50 0.0314(17) 0.0257(16) 0.0273(16) 0.0088(13) -0.0007(13) -0.0013(13)
C52 0.040(2) 0.038(2) 0.043(2) -0.0067(17) 0.0172(17) -0.0129(17)
C51 0.042(2) 0.0245(17) 0.0397(19) 0.0011(14) -0.0204(16) -0.0070(14)
C53 0.047(2) 0.0273(18) 0.055(2) -0.0022(17) 0.032(2) -0.0078(16)
C54 0.074(3) 0.078(4) 0.046(3) 0.016(2) -0.026(2) -0.054(3)
O1 0.0166(9) 0.0223(10) 0.0170(9) -0.0044(8) 0.0019(7) 0.0018(8)
O2 0.0217(10) 0.0166(9) 0.0197(10) -0.0059(8) 0.0023(8) 0.0015(8)
O3 0.0258(10) 0.0135(9) 0.0173(9) -0.0042(7) 0.0015(8) 0.0008(8)
O4 0.0232(10) 0.0145(9) 0.0189(9) 0.0001(7) 0.0039(8) 0.0016(8)
O5 0.0191(9) 0.0158(9) 0.0191(9) 0.0049(7) 0.0028(8) 0.0025(7)
O6 0.0195(9) 0.0231(10) 0.0171(9) 0.0048(8) 0.0002(8) 0.0011(8)
O7 0.0253(10) 0.0127(9) 0.0166(9) -0.0024(7) 0.0005(8) 0.0000(8)
O8 0.0235(10) 0.0147(9) 0.0173(9) 0.0000(7) -0.0036(8) -0.0018(8)
S1 0.0248(3) 0.0127(3) 0.0184(3) -0.0025(2) -0.0008(3) 0.0014(2)
S2 0.0258(3) 0.0131(3) 0.0185(3) -0.0030(2) 0.0016(3) -0.0009(3)
S3 0.0189(3) 0.0212(3) 0.0221(3) 0.0081(3) -0.0006(3) -0.0024(3)
S4 0.0200(3) 0.0205(3) 0.0236(3) -0.0091(3) 0.0034(3) -0.0017(3)
Zn1 0.01691(15) 0.01041(14) 0.01296(14) -0.00030(11) 0.00026(11) 0.00028(11)
Zn2 0.01722(15) 0.01079(14) 0.01308(14) 0.00002(11) 0.00064(11) -0.00009(11)
N1 0.0195(11) 0.0158(11) 0.0208(11) -0.0018(9) 0.0013(9) -0.0004(9)
N2 0.0210(12) 0.0153(12) 0.0232(12) 0.0022(9) 0.0018(10) -0.0015(10)
C55 0.049(2) 0.034(2) 0.0335(19) 0.0089(15) 0.0053(17) -0.0045(17)
C56 0.041(2) 0.097(5) 0.064(3) 0.011(3) 0.006(2) -0.005(3)
C57 0.060(3) 0.042(3) 0.093(4) 0.021(3) 0.011(3) 0.004(2)
O9 0.0542(19) 0.0365(16) 0.086(2) 0.0224(16) 0.0372(18) 0.0146(14)
N3 0.045(2) 0.0333(18) 0.081(3) -0.0014(18) 0.024(2) 0.0036(15)
C58 0.044(2) 0.0221(16) 0.0280(16) -0.0011(12) 0.0002(15) -0.0054(14)
C60 0.034(2) 0.071(4) 0.091(4) 0.002(3) 0.005(2) -0.006(2)
C59 0.054(3) 0.037(2) 0.049(2) 0.0004(18) -0.001(2) 0.0088(19)
O18 0.0376(14) 0.0302(13) 0.0374(14) 0.0002(11) -0.0070(11) 0.0034(11)
N4 0.0325(16) 0.0351(17) 0.050(2) -0.0011(15) -0.0065(15) 0.0006(13)
C61 0.058(7) 0.057(7) 0.044(6) -0.009(5) 0.002(5) 0.007(6)
C62 0.070(9) 0.059(7) 0.055(11) -0.033(7) 0.023(7) -0.026(6)
C63 0.144(13) 0.016(5) 0.038(7) -0.008(4) -0.014(7) -0.010(7)
O19 0.068(7) 0.076(8) 0.057(6) -0.023(5) 0.002(5) 0.003(5)
N5 0.099(11) 0.050(7) 0.040(5) -0.007(5) 0.015(7) -0.025(7)
C61B 0.091(8) 0.051(6) 0.036(5) 0.002(4) -0.004(5) -0.028(6)
C62B 0.069(7) 0.041(6) 0.044(6) -0.009(4) -0.019(5) -0.020(5)
C63B 0.066(10) 0.18(2) 0.050(10) -0.055(12) 0.020(7) -0.069(11)
O19B 0.117(12) 0.081(9) 0.060(7) -0.015(6) 0.012(9) -0.029(8)
N5B 0.080(8) 0.060(9) 0.030(5) 0.003(5) -0.009(6) -0.042(7)

loop_
_atom_type_symbol
_atom_type_description
_atom_type_scat_dispersion_real
_atom_type_scat_dispersion_imag
_atom_type_scat_source
C C 0.0033 0.0016 'International Tables Vol C Tables 4.2.6.8 and 6.1.1.4'
H H 0.0000 0.0000 'International Tables Vol C Tables 4.2.6.8 and 6.1.1.4'
O O 0.0106 0.0060 'International Tables Vol C Tables 4.2.6.8 and 6.1.1.4'
S S 0.1246 0.1234 'International Tables Vol C Tables 4.2.6.8 and 6.1.1.4'
Zn Zn 0.2839 1.4301 'International Tables Vol C Tables 4.2.6.8 and 6.1.1.4'
N N 0.0061 0.0033 'International Tables Vol C Tables 4.2.6.8 and 6.1.1.4'

loop_
_geom_angle_atom_site_label_1
_geom_angle_atom_site_label_2
_geom_angle_atom_site_label_3
_geom_angle
_geom_angle_site_symmetry_1
_geom_angle_site_symmetry_3
O3 C1 O4 126.4(3) . .
O3 C1 C2 117.6(2) . .
O4 C1 C2 115.9(2) . .
C3 C2 C1 128.5(3) . .
C3 C2 S2 111.4(2) . .
C1 C2 S2 120.1(2) . .
C2 C3 C4 113.5(3) . .
C2 C3 H3 123.2 . .
C4 C3 H3 123.2 . .
C5 C4 C3 111.4(3) . .
C5 C4 C11 125.7(3) . .
C3 C4 C11 122.9(3) . .
C4 C5 C6 128.8(3) . .
C4 C5 S2 111.6(2) . .
C6 C5 S2 119.5(2) . .
C7 C6 C5 129.1(3) . .
C7 C6 S1 111.6(2) . .
C5 C6 S1 119.2(2) . .
C6 C7 C8 111.6(3) . .
C6 C7 C17 125.9(3) . .
C8 C7 C17 122.5(3) . .
C9 C8 C7 113.6(3) . .
C9 C8 H8 123.2 . .
C7 C8 H8 123.2 . .
C8 C9 C10 128.6(3) . .
C8 C9 S1 111.3(2) . .
C10 C9 S1 120.0(2) . .
O8 C10 O7 126.8(3) . .
O8 C10 C9 116.2(2) . .
O7 C10 C9 117.0(2) . .
C12 C11 C16 119.0(3) . .
C12 C11 C4 120.6(3) . .
C16 C11 C4 120.4(3) . .
C11 C12 C13 120.2(4) . .
C11 C12 H12 119.9 . .
C13 C12 H12 119.9 . .
C14 C13 C12 119.7(4) . .
C14 C13 H13 120.1 . .
C12 C13 H13 120.1 . .
C15 C14 C13 120.5(4) . .
C15 C14 H14 119.7 . .
C13 C14 H14 119.7 . .
C14 C15 C16 120.1(4) . .
C14 C15 H15 119.9 . .
C16 C15 H15 119.9 . .
C15 C16 C11 120.4(4) . .
C15 C16 H16 119.8 . .
C11 C16 H16 119.8 . .
C18 C17 C22 117.8(3) . .
C18 C17 C7 120.2(3) . .
C22 C17 C7 122.0(3) . .
C19 C18 C17 120.8(4) . .
C19 C18 H18 119.6 . .
C17 C18 H18 119.6 . .
C20 C19 C18 120.4(4) . .
C20 C19 H19 119.8 . .
C18 C19 H19 119.8 . .
C21 C20 C19 119.6(4) . .
C21 C20 H20 120.2 . .
C19 C20 H20 120.2 . .
C20 C21 C22 120.2(4) . .
C20 C21 H21 119.9 . .
C22 C21 H21 119.9 . .
C21 C22 C17 121.2(4) . .
C21 C22 H22 119.4 . .
C17 C22 H22 119.4 . .
O1 C29 O2 127.2(3) . .
O1 C29 C30 116.9(2) . .
O2 C29 C30 116.0(3) . .
C31 C30 C29 128.4(3) . .
C31 C30 S4 111.7(2) . .
C29 C30 S4 119.9(2) . .
C30 C31 C32 113.7(3) . .
C30 C31 H31 123.2 . .
C32 C31 H31 123.2 . .
C33 C32 C31 111.2(3) . .
C33 C32 C34 125.8(3) . .
C31 C32 C34 123.1(3) . .
C32 C33 C44 129.4(3) . 2_645
C32 C33 S4 111.9(2) . .
C44 C33 S4 118.7(2) 2_645 .
C35 C34 C39 119.1(3) . .
C35 C34 C32 120.2(3) . .
C39 C34 C32 120.7(3) . .
C36 C35 C34 120.5(3) . .
C36 C35 H35 119.7 . .
C34 C35 H35 119.7 . .
C37 C36 C35 119.8(3) . .
C37 C36 H36 120.1 . .
C35 C36 H36 120.1 . .
C36 C37 C38 120.2(3) . .
C36 C37 H37 119.9 . .
C38 C37 H37 119.9 . .
C37 C38 C39 120.2(3) . .
C37 C38 H38 119.9 . .
C39 C38 H38 119.9 . .
C38 C39 C34 120.2(3) . .
C38 C39 H39 119.9 . .
C34 C39 H39 119.9 . .
O5 C40 O6 126.5(3) . .
O5 C40 C41 117.1(3) . .
O6 C40 C41 116.4(2) . .
C42 C41 C40 128.6(3) . .
C42 C41 S3 111.3(2) . .
C40 C41 S3 120.2(2) . .
C41 C42 C43 114.0(3) . .
C41 C42 H42 123.0 . .
C43 C42 H42 123.0 . .
C44 C43 C42 110.8(3) . .
C44 C43 C45 125.7(3) . .
C42 C43 C45 123.5(3) . .
C43 C44 C33 129.3(3) . 2_655
C43 C44 S3 112.0(2) . .
C33 C44 S3 118.6(2) 2_655 .
C46 C45 C50 117.8(3) . .
C46 C45 C43 120.7(3) . .
C50 C45 C43 121.5(3) . .
C47 C46 C45 120.6(3) . .
C47 C46 H46 119.7 . .
C45 C46 H46 119.7 . .
C48 C47 C46 120.1(3) . .
C48 C47 H47 120.0 . .
C46 C47 H47 120.0 . .
C49 C48 C47 120.1(3) . .
C49 C48 H48 120.0 . .
C47 C48 H48 120.0 . .
C50 C49 C48 119.8(3) . .
C50 C49 H49 120.1 . .
C48 C49 H49 120.1 . .
C49 C50 C45 121.6(3) . .
C49 C50 H50 119.2 . .
C45 C50 H50 119.2 . .
N1 C52 H52A 109.5 . .
N1 C52 H52B 109.5 . .
H52A C52 H52B 109.5 . .
N1 C52 H52C 109.5 . .
H52A C52 H52C 109.5 . .
H52B C52 H52C 109.5 . .
N1 C51 H51A 109.5 . .
N1 C51 H51B 109.5 . .
H51A C51 H51B 109.5 . .
N1 C51 H51C 109.5 . .
H51A C51 H51C 109.5 . .
H51B C51 H51C 109.5 . .
N2 C53 H53A 109.5 . .
N2 C53 H53B 109.5 . .
H53A C53 H53B 109.5 . .
N2 C53 H53C 109.5 . .
H53A C53 H53C 109.5 . .
H53B C53 H53C 109.5 . .
N2 C54 H54A 109.5 . .
N2 C54 H54B 109.5 . .
H54A C54 H54B 109.5 . .
N2 C54 H54C 109.5 . .
H54A C54 H54C 109.5 . .
H54B C54 H54C 109.5 . .
C29 O1 Zn1 125.24(18) . .
C29 O2 Zn2 124.77(19) . .
C1 O3 Zn1 123.57(18) . .
C1 O4 Zn2 124.68(18) . .
C40 O5 Zn1 124.86(18) . .
C40 O6 Zn2 125.86(18) . .
C10 O7 Zn2 122.20(18) . 2_656
C10 O8 Zn1 126.09(18) . 2_656
C9 S1 C6 91.88(14) . .
C2 S2 C5 92.11(14) . .
C41 S3 C44 91.85(14) . .
C30 S4 C33 91.56(14) . .
N1 Zn1 O5 100.01(10) . .
N1 Zn1 O8 103.84(9) . 2_646
O5 Zn1 O8 155.88(8) . 2_646
N1 Zn1 O3 107.13(9) . .
O5 Zn1 O3 90.88(8) . .
O8 Zn1 O3 85.54(8) 2_646 .
N1 Zn1 O1 95.40(9) . .
O5 Zn1 O1 88.44(8) . .
O8 Zn1 O1 85.84(8) 2_646 .
O3 Zn1 O1 157.22(8) . .
N1 Zn1 Zn2 173.38(7) . .
O5 Zn1 Zn2 79.52(6) . .
O8 Zn1 Zn2 76.37(6) 2_646 .
O3 Zn1 Zn2 79.49(6) . .
O1 Zn1 Zn2 78.00(6) . .
N2 Zn2 O2 100.25(10) . .
N2 Zn2 O4 103.17(10) . .
O2 Zn2 O4 156.41(8) . .
N2 Zn2 O6 94.51(10) . .
O2 Zn2 O6 88.19(9) . .
O4 Zn2 O6 87.24(8) . .
N2 Zn2 O7 107.64(10) . 2_646
O2 Zn2 O7 89.70(8) . 2_646
O4 Zn2 O7 85.89(8) . 2_646
O6 Zn2 O7 157.76(8) . 2_646
N2 Zn2 Zn1 172.19(8) . .
O2 Zn2 Zn1 79.34(6) . .
O4 Zn2 Zn1 77.07(6) . .
O6 Zn2 Zn1 77.68(6) . .
O7 Zn2 Zn1 80.17(6) 2_646 .
C51 N1 C52 110.9(3) . .
C51 N1 Zn1 112.4(2) . .
C52 N1 Zn1 112.8(2) . .
C51 N1 H1N 108(3) . .
C52 N1 H1N 107(3) . .
Zn1 N1 H1N 105(3) . .
C53 N2 C54 111.9(3) . .
C53 N2 Zn2 113.4(2) . .
C54 N2 Zn2 113.1(2) . .
C53 N2 H2N 107(3) . .
C54 N2 H2N 100(3) . .
Zn2 N2 H2N 110(3) . .
O9 C55 N3 126.9(4) . .
O9 C55 H56 116.5 . .
N3 C55 H56 116.5 . .
N3 C56 H56A 109.5 . .
N3 C56 H56B 109.5 . .
H56A C56 H56B 109.5 . .
N3 C56 H56C 109.5 . .
H56A C56 H56C 109.5 . .
H56B C56 H56C 109.5 . .
N3 C57 H57A 109.5 . .
N3 C57 H57B 109.5 . .
H57A C57 H57B 109.5 . .
N3 C57 H57C 109.5 . .
H57A C57 H57C 109.5 . .
H57B C57 H57C 109.5 . .
C55 N3 C56 122.8(4) . .
C55 N3 C57 120.0(4) . .
C56 N3 C57 116.8(4) . .
O18 C58 N4 126.2(3) . .
O18 C58 H58 116.9 . .
N4 C58 H58 116.9 . .
N4 C60 H60A 109.5 . .
N4 C60 H60B 109.5 . .
H60A C60 H60B 109.5 . .
N4 C60 H60C 109.5 . .
H60A C60 H60C 109.5 . .
H60B C60 H60C 109.5 . .
N4 C59 H59A 109.5 . .
N4 C59 H59B 109.5 . .
H59A C59 H59B 109.5 . .
N4 C59 H59C 109.5 . .
H59A C59 H59C 109.5 . .
H59B C59 H59C 109.5 . .
C58 N4 C60 121.7(4) . .
C58 N4 C59 121.4(3) . .
C60 N4 C59 116.8(4) . .
O19 C61 N5 126.9(12) . .
O19 C61 H61 116.6 . .
N5 C61 H61 116.6 . .
N5 C62 H62A 109.5 . .
N5 C62 H62B 109.5 . .
H62A C62 H62B 109.5 . .
N5 C62 H62C 109.5 . .
H62A C62 H62C 109.5 . .
H62B C62 H62C 109.5 . .
N5 C63 H63A 109.5 . .
N5 C63 H63B 109.5 . .
H63A C63 H63B 109.5 . .
N5 C63 H63C 109.5 . .
H63A C63 H63C 109.5 . .
H63B C63 H63C 109.5 . .
C61 N5 C62 122.1(12) . .
C61 N5 C63 121.8(12) . .
C62 N5 C63 115.9(11) . .
O19B C61B N5B 127.6(13) . .
O19B C61B H61B 116.2 . .
N5B C61B H61B 116.2 . .
N5B C62B H62D 109.5 . .
N5B C62B H62E 109.5 . .
H62D C62B H62E 109.5 . .
N5B C62B H62F 109.5 . .
H62D C62B H62F 109.5 . .
H62E C62B H62F 109.5 . .
N5B C63B H63D 109.5 . .
N5B C63B H63E 109.5 . .
H63D C63B H63E 109.5 . .
N5B C63B H63F 109.5 . .
H63D C63B H63F 109.5 . .
H63E C63B H63F 109.5 . .
C61B N5B C62B 122.4(10) . .
C61B N5B C63B 120.6(12) . .
C62B N5B C63B 116.9(10) . .

loop_
_geom_bond_atom_site_label_1
_geom_bond_atom_site_label_2
_geom_bond_distance
_geom_bond_site_symmetry_2
C1 O3 1.255(3) .
C1 O4 1.266(3) .
C1 C2 1.487(4) .
C2 C3 1.362(4) .
C2 S2 1.717(3) .
C3 C4 1.427(4) .
C3 H3 0.9300 .
C4 C5 1.384(4) .
C4 C11 1.477(4) .
C5 C6 1.470(4) .
C5 S2 1.721(3) .
C6 C7 1.382(4) .
C6 S1 1.722(3) .
C7 C8 1.420(4) .
C7 C17 1.478(4) .
C8 C9 1.364(4) .
C8 H8 0.9300 .
C9 C10 1.486(4) .
C9 S1 1.721(3) .
C10 O8 1.256(3) .
C10 O7 1.262(3) .
C11 C12 1.386(5) .
C11 C16 1.403(5) .
C12 C13 1.400(5) .
C12 H12 0.9300 .
C13 C14 1.384(6) .
C13 H13 0.9300 .
C14 C15 1.373(7) .
C14 H14 0.9300 .
C15 C16 1.382(5) .
C15 H15 0.9300 .
C16 H16 0.9300 .
C17 C18 1.388(5) .
C17 C22 1.398(5) .
C18 C19 1.381(5) .
C18 H18 0.9300 .
C19 C20 1.380(6) .
C19 H19 0.9300 .
C20 C21 1.372(6) .
C20 H20 0.9300 .
C21 C22 1.375(5) .
C21 H21 0.9300 .
C22 H22 0.9300 .
C29 O1 1.254(4) .
C29 O2 1.259(3) .
C29 C30 1.484(4) .
C30 C31 1.360(4) .
C30 S4 1.715(3) .
C31 C32 1.421(4) .
C31 H31 0.9300 .
C32 C33 1.380(4) .
C32 C34 1.488(4) .
C33 C44 1.460(4) 2_645
C33 S4 1.726(3) .
C34 C35 1.390(4) .
C34 C39 1.395(4) .
C35 C36 1.387(4) .
C35 H35 0.9300 .
C36 C37 1.379(5) .
C36 H36 0.9300 .
C37 C38 1.382(6) .
C37 H37 0.9300 .
C38 C39 1.384(5) .
C38 H38 0.9300 .
C39 H39 0.9300 .
C40 O5 1.257(3) .
C40 O6 1.263(3) .
C40 C41 1.478(4) .
C41 C42 1.365(4) .
C41 S3 1.718(3) .
C42 C43 1.426(4) .
C42 H42 0.9300 .
C43 C44 1.385(4) .
C43 C45 1.475(4) .
C44 C33 1.460(4) 2_655
C44 S3 1.727(3) .
C45 C46 1.396(4) .
C45 C50 1.398(4) .
C46 C47 1.393(5) .
C46 H46 0.9300 .
C47 C48 1.383(5) .
C47 H47 0.9300 .
C48 C49 1.380(6) .
C48 H48 0.9300 .
C49 C50 1.379(5) .
C49 H49 0.9300 .
C50 H50 0.9300 .
C52 N1 1.470(4) .
C52 H52A 0.9600 .
C52 H52B 0.9600 .
C52 H52C 0.9600 .
C51 N1 1.461(4) .
C51 H51A 0.9600 .
C51 H51B 0.9600 .
C51 H51C 0.9600 .
C53 N2 1.455(4) .
C53 H53A 0.9600 .
C53 H53B 0.9600 .
C53 H53C 0.9600 .
C54 N2 1.459(5) .
C54 H54A 0.9600 .
C54 H54B 0.9600 .
C54 H54C 0.9600 .
O1 Zn1 2.071(2) .
O2 Zn2 2.038(2) .
O3 Zn1 2.068(2) .
O4 Zn2 2.057(2) .
O5 Zn1 2.031(2) .
O6 Zn2 2.062(2) .
O7 Zn2 2.064(2) 2_656
O8 Zn1 2.051(2) 2_656
Zn1 N1 2.027(3) .
Zn1 O8 2.051(2) 2_646
Zn1 Zn2 2.9906(8) .
Zn2 N2 2.025(3) .
Zn2 O7 2.064(2) 2_646
N1 H1N 0.88(5) .
N2 H2N 0.74(4) .
C55 O9 1.216(5) .
C55 N3 1.340(5) .
C55 H56 0.9300 .
C56 N3 1.421(5) .
C56 H56A 0.9600 .
C56 H56B 0.9600 .
C56 H56C 0.9600 .
C57 N3 1.510(6) .
C57 H57A 0.9600 .
C57 H57B 0.9600 .
C57 H57C 0.9600 .
C58 O18 1.235(4) .
C58 N4 1.310(5) .
C58 H58 0.9300 .
C60 N4 1.444(5) .
C60 H60A 0.9600 .
C60 H60B 0.9600 .
C60 H60C 0.9600 .
C59 N4 1.453(5) .
C59 H59A 0.9600 .
C59 H59B 0.9600 .
C59 H59C 0.9600 .
C61 O19 1.243(11) .
C61 N5 1.341(11) .
C61 H61 0.9300 .
C62 N5 1.404(13) .
C62 H62A 0.9600 .
C62 H62B 0.9600 .
C62 H62C 0.9600 .
C63 N5 1.470(12) .
C63 H63A 0.9600 .
C63 H63B 0.9600 .
C63 H63C 0.9600 .
C61B O19B 1.248(12) .
C61B N5B 1.351(10) .
C61B H61B 0.9300 .
C62B N5B 1.419(11) .
C62B H62D 0.9600 .
C62B H62E 0.9600 .
C62B H62F 0.9600 .
C63B N5B 1.469(13) .
C63B H63D 0.9600 .
C63B H63E 0.9600 .
C63B H63F 0.9600 .

loop_
_geom_torsion_atom_site_label_1
_geom_torsion_atom_site_label_2
_geom_torsion_atom_site_label_3
_geom_torsion_atom_site_label_4
_geom_torsion
_geom_torsion_site_symmetry_1
_geom_torsion_site_symmetry_4
O3 C1 C2 C3 10.3(4) . .
O4 C1 C2 C3 -168.6(3) . .
O3 C1 C2 S2 -171.8(2) . .
O4 C1 C2 S2 9.3(3) . .
C1 C2 C3 C4 178.9(3) . .
S2 C2 C3 C4 0.8(3) . .
C2 C3 C4 C5 0.1(4) . .
C2 C3 C4 C11 178.5(3) . .
C3 C4 C5 C6 -178.0(3) . .
C11 C4 C5 C6 3.6(5) . .
C3 C4 C5 S2 -0.9(3) . .
C11 C4 C5 S2 -179.3(3) . .
C4 C5 C6 C7 -117.0(4) . .
S2 C5 C6 C7 66.2(4) . .
C4 C5 C6 S1 66.4(4) . .
S2 C5 C6 S1 -110.5(2) . .
C5 C6 C7 C8 -177.6(3) . .
S1 C6 C7 C8 -0.8(3) . .
C5 C6 C7 C17 3.7(5) . .
S1 C6 C7 C17 -179.5(3) . .
C6 C7 C8 C9 0.2(4) . .
C17 C7 C8 C9 179.0(3) . .
C7 C8 C9 C10 177.1(3) . .
C7 C8 C9 S1 0.5(3) . .
C8 C9 C10 O8 -168.8(3) . .
S1 C9 C10 O8 7.6(3) . .
C8 C9 C10 O7 10.9(4) . .
S1 C9 C10 O7 -172.8(2) . .
C5 C4 C11 C12 -140.1(4) . .
C3 C4 C11 C12 41.7(5) . .
C5 C4 C11 C16 42.0(5) . .
C3 C4 C11 C16 -136.2(3) . .
C16 C11 C12 C13 0.5(6) . .
C4 C11 C12 C13 -177.5(4) . .
C11 C12 C13 C14 -0.1(7) . .
C12 C13 C14 C15 -0.2(7) . .
C13 C14 C15 C16 0.1(7) . .
C14 C15 C16 C11 0.4(6) . .
C12 C11 C16 C15 -0.6(5) . .
C4 C11 C16 C15 177.3(3) . .
C6 C7 C17 C18 -143.4(3) . .
C8 C7 C17 C18 38.0(5) . .
C6 C7 C17 C22 39.1(5) . .
C8 C7 C17 C22 -139.5(3) . .
C22 C17 C18 C19 0.0(6) . .
C7 C17 C18 C19 -177.6(3) . .
C17 C18 C19 C20 -0.3(6) . .
C18 C19 C20 C21 0.4(7) . .
C19 C20 C21 C22 -0.2(6) . .
C20 C21 C22 C17 -0.1(6) . .
C18 C17 C22 C21 0.2(5) . .
C7 C17 C22 C21 177.8(3) . .
O1 C29 C30 C31 166.6(3) . .
O2 C29 C30 C31 -13.5(4) . .
O1 C29 C30 S4 -11.5(4) . .
O2 C29 C30 S4 168.4(2) . .
C29 C30 C31 C32 -177.5(3) . .
S4 C30 C31 C32 0.7(3) . .
C30 C31 C32 C33 -1.4(4) . .
C30 C31 C32 C34 177.7(3) . .
C31 C32 C33 C44 -178.4(3) . 2_645
C34 C32 C33 C44 2.4(5) . 2_645
C31 C32 C33 S4 1.4(3) . .
C34 C32 C33 S4 -177.7(2) . .
C33 C32 C34 C35 -143.6(3) . .
C31 C32 C34 C35 37.4(4) . .
C33 C32 C34 C39 38.7(5) . .
C31 C32 C34 C39 -140.3(3) . .
C39 C34 C35 C36 0.8(5) . .
C32 C34 C35 C36 -176.9(3) . .
C34 C35 C36 C37 -1.2(5) . .
C35 C36 C37 C38 0.6(5) . .
C36 C37 C38 C39 0.3(6) . .
C37 C38 C39 C34 -0.7(5) . .
C35 C34 C39 C38 0.2(5) . .
C32 C34 C39 C38 177.9(3) . .
O5 C40 C41 C42 -12.6(4) . .
O6 C40 C41 C42 167.5(3) . .
O5 C40 C41 S3 168.9(2) . .
O6 C40 C41 S3 -11.0(4) . .
C40 C41 C42 C43 -178.7(3) . .
S3 C41 C42 C43 -0.1(3) . .
C41 C42 C43 C44 -0.6(4) . .
C41 C42 C43 C45 178.2(3) . .
C42 C43 C44 C33 -176.9(3) . 2_655
C45 C43 C44 C33 4.4(5) . 2_655
C42 C43 C44 S3 1.0(3) . .
C45 C43 C44 S3 -177.8(2) . .
C44 C43 C45 C46 -141.6(3) . .
C42 C43 C45 C46 39.8(4) . .
C44 C43 C45 C50 40.1(5) . .
C42 C43 C45 C50 -138.5(3) . .
C50 C45 C46 C47 1.2(5) . .
C43 C45 C46 C47 -177.2(3) . .
C45 C46 C47 C48 -1.0(5) . .
C46 C47 C48 C49 0.0(6) . .
C47 C48 C49 C50 0.8(6) . .
C48 C49 C50 C45 -0.5(6) . .
C46 C45 C50 C49 -0.5(5) . .
C43 C45 C50 C49 177.9(3) . .
O2 C29 O1 Zn1 -11.2(4) . .
C30 C29 O1 Zn1 168.74(18) . .
O1 C29 O2 Zn2 -13.8(4) . .
C30 C29 O2 Zn2 166.31(18) . .
O4 C1 O3 Zn1 -2.8(4) . .
C2 C1 O3 Zn1 178.46(17) . .
O3 C1 O4 Zn2 -27.1(4) . .
C2 C1 O4 Zn2 151.74(19) . .
O6 C40 O5 Zn1 -13.8(4) . .
C41 C40 O5 Zn1 166.41(18) . .
O5 C40 O6 Zn2 -11.5(4) . .
C41 C40 O6 Zn2 168.27(18) . .
O8 C10 O7 Zn2 -5.0(4) . 2_656
C9 C10 O7 Zn2 175.38(17) . 2_656
O7 C10 O8 Zn1 -24.9(4) . 2_656
C9 C10 O8 Zn1 154.71(18) . 2_656
C8 C9 S1 C6 -0.8(2) . .
C10 C9 S1 C6 -177.8(2) . .
C7 C6 S1 C9 0.9(2) . .
C5 C6 S1 C9 178.1(2) . .
C3 C2 S2 C5 -1.1(2) . .
C1 C2 S2 C5 -179.4(2) . .
C4 C5 S2 C2 1.2(2) . .
C6 C5 S2 C2 178.5(2) . .
C42 C41 S3 C44 0.5(2) . .
C40 C41 S3 C44 179.3(2) . .
C43 C44 S3 C41 -0.9(2) . .
C33 C44 S3 C41 177.2(2) 2_655 .
C31 C30 S4 C33 0.1(2) . .
C29 C30 S4 C33 178.5(2) . .
C32 C33 S4 C30 -0.9(2) . .
C44 C33 S4 C30 179.0(3) 2_645 .
C40 O5 Zn1 N1 -152.8(2) . .
C40 O5 Zn1 O8 18.6(3) . 2_646
C40 O5 Zn1 O3 99.6(2) . .
C40 O5 Zn1 O1 -57.6(2) . .
C40 O5 Zn1 Zn2 20.5(2) . .
C1 O3 Zn1 N1 -162.0(2) . .
C1 O3 Zn1 O5 -61.2(2) . .
C1 O3 Zn1 O8 94.9(2) . 2_646
C1 O3 Zn1 O1 26.8(4) . .
C1 O3 Zn1 Zn2 18.0(2) . .
C29 O1 Zn1 N1 -161.4(2) . .
C29 O1 Zn1 O5 98.7(2) . .
C29 O1 Zn1 O8 -57.9(2) . 2_646
C29 O1 Zn1 O3 10.1(4) . .
C29 O1 Zn1 Zn2 19.1(2) . .
C29 O2 Zn2 N2 -151.7(2) . .
C29 O2 Zn2 O4 21.4(4) . .
C29 O2 Zn2 O6 -57.5(2) . .
C29 O2 Zn2 O7 100.4(2) . 2_646
C29 O2 Zn2 Zn1 20.3(2) . .
C1 O4 Zn2 N2 -158.9(2) . .
C1 O4 Zn2 O2 28.0(3) . .
C1 O4 Zn2 O6 107.1(2) . .
C1 O4 Zn2 O7 -51.8(2) . 2_646
C1 O4 Zn2 Zn1 29.1(2) . .
C40 O6 Zn2 N2 -161.0(2) . .
C40 O6 Zn2 O2 98.9(2) . .
C40 O6 Zn2 O4 -58.0(2) . .
C40 O6 Zn2 O7 14.1(4) . 2_646
C40 O6 Zn2 Zn1 19.4(2) . .
N1 Zn1 Zn2 N2 68.0(9) . .
O5 Zn1 Zn2 N2 -18.5(6) . .
O8 Zn1 Zn2 N2 160.7(6) 2_646 .
O3 Zn1 Zn2 N2 -111.4(6) . .
O1 Zn1 Zn2 N2 72.1(6) . .
N1 Zn1 Zn2 O2 -19.7(7) . .
O5 Zn1 Zn2 O2 -106.25(9) . .
O8 Zn1 Zn2 O2 72.96(9) 2_646 .
O3 Zn1 Zn2 O2 160.88(8) . .
O1 Zn1 Zn2 O2 -15.62(8) . .
N1 Zn1 Zn2 O4 160.7(7) . .
O5 Zn1 Zn2 O4 74.19(8) . .
O8 Zn1 Zn2 O4 -106.60(8) 2_646 .
O3 Zn1 Zn2 O4 -18.68(8) . .
O1 Zn1 Zn2 O4 164.82(8) . .
N1 Zn1 Zn2 O6 70.8(7) . .
O5 Zn1 Zn2 O6 -15.78(8) . .
O8 Zn1 Zn2 O6 163.43(8) 2_646 .
O3 Zn1 Zn2 O6 -108.65(9) . .
O1 Zn1 Zn2 O6 74.85(9) . .
N1 Zn1 Zn2 O7 -111.3(7) . 2_646
O5 Zn1 Zn2 O7 162.20(8) . 2_646
O8 Zn1 Zn2 O7 -18.60(8) 2_646 2_646
O3 Zn1 Zn2 O7 69.32(8) . 2_646
O1 Zn1 Zn2 O7 -107.17(8) . 2_646
O5 Zn1 N1 C51 23.4(2) . .
O8 Zn1 N1 C51 -153.0(2) 2_646 .
O3 Zn1 N1 C51 117.4(2) . .
O1 Zn1 N1 C51 -66.0(2) . .
Zn2 Zn1 N1 C51 -62.0(7) . .
O5 Zn1 N1 C52 -102.9(2) . .
O8 Zn1 N1 C52 80.7(3) 2_646 .
O3 Zn1 N1 C52 -8.9(3) . .
O1 Zn1 N1 C52 167.7(2) . .
Zn2 Zn1 N1 C52 171.7(6) . .
O2 Zn2 N2 C53 20.5(3) . .
O4 Zn2 N2 C53 -156.7(3) . .
O6 Zn2 N2 C53 -68.5(3) . .
O7 Zn2 N2 C53 113.5(3) 2_646 .
Zn1 Zn2 N2 C53 -65.8(7) . .
O2 Zn2 N2 C54 -108.4(3) . .
O4 Zn2 N2 C54 74.4(3) . .
O6 Zn2 N2 C54 162.6(3) . .
O7 Zn2 N2 C54 -15.4(3) 2_646 .
Zn1 Zn2 N2 C54 165.3(5) . .
O9 C55 N3 C56 -173.0(5) . .
O9 C55 N3 C57 14.7(8) . .
O18 C58 N4 C60 177.3(4) . .
O18 C58 N4 C59 1.5(6) . .
O19 C61 N5 C62 -176.1(18) . .
O19 C61 N5 C63 -1(3) . .
O19B C61B N5B C62B -178.4(13) . .
O19B C61B N5B C63B -2(2) . .
